data_2017921
loop_
_publ_author_name
'Ravikumar, K.'
'Sridhar, B.'
'Bhujanga Rao, A. K. S.'
'Pulla Reddy, M.'

_publ_section_title
;
 Sorafenib and its tosylate salt: a multikinase inhibitor for treating
 cancer
;
_journal_coeditor_code DN3155
_journal_issue 1
_journal_name_full 'Acta Crystallographica Section C'
_journal_page_first o29
_journal_page_last o32
_journal_paper_doi 10.1107/S0108270110047451
_journal_volume 67
_journal_year 2011
_chemical_formula_iupac 'C21 H17 Cl F3 N4 O3 + , C7 H7 O3 S -'
_chemical_formula_moiety 'C21 H17 Cl F3 N4 O3 + , C7 H7 O3 S -'
_chemical_formula_sum 'C28 H24 Cl F3 N4 O6 S'
_chemical_formula_weight 637.02
_chemical_name_systematic
;
4-(4-{3-[4-chloro-3-(trifluoromethyl)phenyl]ureido}phenoxy)-2-(<i>N</i>-
methylcarbamoyl)pyridinium 4-methylbenzenesulfonate
;
_space_group_IT_number 14
_symmetry_cell_setting monoclinic
_symmetry_space_group_name_Hall '-P 2ybc'
_symmetry_space_group_name_H-M 'P 1 21/c 1'
_atom_sites_solution_hydrogens geom
_atom_sites_solution_primary direct
_atom_sites_solution_secondary difmap
_audit_creation_method SHELXL97
_cell_angle_alpha 90.00
_cell_angle_beta 108.143(3)
_cell_angle_gamma 90.00
_cell_formula_units_Z 4
_cell_length_a 21.276(4)
_cell_length_b 9.1160(17)
_cell_length_c 16.077(3)
_cell_measurement_reflns_used 5897
_cell_measurement_temperature 294(2)
_cell_measurement_theta_max 22.49
_cell_measurement_theta_min 2.45
_cell_volume 2963.1(10)
_computing_cell_refinement 'SAINT (Bruker, 2001)'
_computing_data_collection 'SMART (Bruker, 2001)'
_computing_data_reduction 'SAINT (Bruker, 2001)'
_computing_molecular_graphics
;
DIAMOND (Brandenburg & Putz, 2005) and Mercury (Macrae <i>et al.</i>,
2008)
;
_computing_publication_material 'SHELXL97 (Sheldrick, 2008)'
_computing_structure_refinement 'SHELXL97 (Sheldrick, 2008)'
_computing_structure_solution 'SHELXS97 (Sheldrick, 2008)'
_diffrn_ambient_temperature 294(2)
_diffrn_measured_fraction_theta_full 0.996
_diffrn_measured_fraction_theta_max 0.996
_diffrn_measurement_device 'Bruker SMART APEX CCD area-detector'
_diffrn_measurement_device_type 'Bruker SMART APEX CCD area-detector'
_diffrn_measurement_method \w
_diffrn_radiation_monochromator graphite
_diffrn_radiation_source 'fine-focus sealed tube'
_diffrn_radiation_type MoK\a
_diffrn_radiation_wavelength 0.71073
_diffrn_reflns_av_R_equivalents 0.0453
_diffrn_reflns_av_sigmaI/netI 0.0339
_diffrn_reflns_limit_h_max 25
_diffrn_reflns_limit_h_min -25
_diffrn_reflns_limit_k_max 10
_diffrn_reflns_limit_k_min -10
_diffrn_reflns_limit_l_max 19
_diffrn_reflns_limit_l_min -19
_diffrn_reflns_number 25287
_diffrn_reflns_theta_full 25.00
_diffrn_reflns_theta_max 25.00
_diffrn_reflns_theta_min 2.01
_diffrn_standards_number 0
_exptl_absorpt_coefficient_mu 0.267
_exptl_absorpt_correction_type none
_exptl_crystal_colour colourless
_exptl_crystal_density_diffrn 1.428
_exptl_crystal_density_method 'not measured'
_exptl_crystal_description block
_exptl_crystal_F_000 1312
_exptl_crystal_size_max 0.14
_exptl_crystal_size_mid 0.11
_exptl_crystal_size_min 0.07
_refine_diff_density_max 0.665
_refine_diff_density_min -0.532
_refine_ls_extinction_method none
_refine_ls_goodness_of_fit_ref 1.051
_refine_ls_hydrogen_treatment mixed
_refine_ls_matrix_type full
_refine_ls_number_parameters 406
_refine_ls_number_reflns 5198
_refine_ls_number_restraints 3
_refine_ls_restrained_S_all 1.052
_refine_ls_R_factor_all 0.0741
_refine_ls_R_factor_gt 0.0500
_refine_ls_shift/su_max 0.001
_refine_ls_shift/su_mean 0.000
_refine_ls_structure_factor_coef Fsqd
_refine_ls_weighting_details 'calc w = 1/[\s^2^(Fo^2^)+(0.0687P)^2^+0.7720P] where P=(Fo^2^+2Fc^2^)/3'
_refine_ls_weighting_scheme calc
_refine_ls_wR_factor_gt 0.1278
_refine_ls_wR_factor_ref 0.1422
_reflns_number_gt 3604
_reflns_number_total 5198
_reflns_threshold_expression I>2\s(I)
_cod_data_source_file dn3155.cif
_cod_data_source_block II
_cod_original_cell_volume 2963.2(10)
_cod_original_sg_symbol_H-M 'P 21/c'
_cod_database_code 2017921
_cod_database_fobs_code 2017921

loop_
_symmetry_equiv_pos_as_xyz
'x, y, z'
'-x, y+1/2, -z+1/2'
'-x, -y, -z'
'x, -y-1/2, z-1/2'

loop_
_atom_site_type_symbol
_atom_site_label
_atom_site_fract_x
_atom_site_fract_y
_atom_site_fract_z
_atom_site_U_iso_or_equiv
_atom_site_adp_type
_atom_site_calc_flag
_atom_site_refinement_flags
_atom_site_occupancy
_atom_site_disorder_assembly
_atom_site_disorder_group
C C1 0.51073(15) 0.7718(4) 0.3696(3) 0.0786(10) Uani d . 1 . .
C C2 0.55028(15) 0.7874(3) 0.3167(2) 0.0638(8) Uani d . 1 . .
C C3 0.61352(13) 0.8434(3) 0.35387(19) 0.0576(7) Uani d . 1 . .
H H3 0.6409 0.8537 0.3190 0.069 Uiso calc R 1 . .
C C4 0.63728(13) 0.8846(3) 0.44087(19) 0.0562(7) Uani d . 1 . .
C C5 0.59663(15) 0.8725(4) 0.4924(2) 0.0809(11) Uani d . 1 . .
H H5 0.6111 0.9030 0.5505 0.097 Uiso calc R 1 . .
C C6 0.53317(16) 0.8136(5) 0.4560(3) 0.0941(13) Uani d . 1 . .
H H6 0.5058 0.8026 0.4908 0.113 Uiso calc R 1 . .
C C7 0.74502(14) 0.9122(3) 0.55559(19) 0.0535(7) Uani d . 1 . .
C C8 0.86510(13) 0.9296(3) 0.63840(16) 0.0444(6) Uani d . 1 . .
C C9 0.92318(13) 0.9999(3) 0.63931(18) 0.0504(7) Uani d . 1 . .
H H9 0.9231 1.0621 0.5934 0.060 Uiso calc R 1 . .
C C10 0.98135(14) 0.9789(3) 0.70771(19) 0.0560(7) Uani d . 1 . .
H H10 1.0203 1.0245 0.7073 0.067 Uiso calc R 1 . .
C C11 0.98020(13) 0.8891(3) 0.77628(17) 0.0504(7) Uani d . 1 . .
C C12 0.92379(14) 0.8172(3) 0.77633(18) 0.0529(7) Uani d . 1 . .
H H12 0.9243 0.7552 0.8225 0.064 Uiso calc R 1 . .
C C13 0.86586(14) 0.8364(3) 0.70763(18) 0.0541(7) Uani d . 1 . .
H H13 0.8276 0.7873 0.7077 0.065 Uiso calc R 1 . .
C C14 1.05976(13) 0.9779(3) 0.90513(17) 0.0457(6) Uani d . 1 . .
C C15 1.02296(13) 1.1043(3) 0.90419(17) 0.0470(6) Uani d . 1 . .
H H15 0.9812 1.1158 0.8637 0.056 Uiso calc R 1 . .
C C16 1.04991(13) 1.2110(3) 0.96449(17) 0.0477(6) Uani d . 1 . .
H H16 1.0260 1.2961 0.9653 0.057 Uiso calc R 1 . .
C C17 1.14623(12) 1.0711(3) 1.02715(16) 0.0437(6) Uani d . 1 . .
C C18 1.12134(13) 0.9605(3) 0.96861(17) 0.0497(7) Uani d . 1 . .
H H18 1.1453 0.8743 0.9711 0.060 Uiso calc R 1 . .
C C19 1.21185(13) 1.0762(3) 1.09940(17) 0.0488(7) Uani d . 1 . .
C C20 1.30126(15) 0.9396(4) 1.2013(2) 0.0763(10) Uani d . 1 . .
H H20A 1.3358 0.9894 1.1857 0.114 Uiso calc R 1 . .
H H20B 1.3132 0.8385 1.2136 0.114 Uiso calc R 1 . .
H H20C 1.2953 0.9849 1.2522 0.114 Uiso calc R 1 . .
C C21 0.5282(2) 0.7430(5) 0.2219(3) 0.0948(12) Uani d . 1 . .
N N1 0.70262(12) 0.9394(3) 0.47353(17) 0.0656(7) Uani d D 1 . .
H H1N 0.7196(13) 0.966(3) 0.4354(15) 0.057(9) Uiso d D 1 . .
N N2 0.80881(11) 0.9516(3) 0.56508(15) 0.0534(6) Uani d D 1 . .
H H2N 0.8149(14) 0.999(3) 0.5240(15) 0.055(9) Uiso d D 1 . .
N N3 1.11009(11) 1.1950(2) 1.02220(15) 0.0466(6) Uani d . 1 . .
H H3N 1.1281(14) 1.262(3) 1.0562(19) 0.056(9) Uiso d . 1 . .
N N4 1.23951(12) 0.9488(3) 1.12850(17) 0.0606(7) Uani d D 1 . .
H H4N 1.2211(14) 0.866(2) 1.1151(19) 0.069(10) Uiso d D 1 . .
O O1 1.23485(10) 1.1967(2) 1.12619(14) 0.0674(6) Uani d . 1 . .
O O2 1.03907(9) 0.86635(19) 0.84726(12) 0.0616(6) Uani d . 1 . .
O O3 0.72679(10) 0.8638(3) 0.61514(15) 0.0850(7) Uani d . 1 . .
F F1 0.57259(13) 0.7741(4) 0.18275(16) 0.1407(11) Uani d . 1 . .
F F2 0.51541(18) 0.6034(3) 0.2097(2) 0.1714(14) Uani d . 1 . .
F F3 0.47348(13) 0.8151(4) 0.17657(16) 0.1439(11) Uani d . 1 . .
Cl Cl1 0.43132(5) 0.69613(16) 0.33071(8) 0.1303(5) Uani d . 1 . .
C C22 0.6514(2) 1.0798(6) 0.0037(2) 0.1105(15) Uani d . 1 . .
H H22A 0.6085 1.0702 0.0111 0.166 Uiso calc R 1 . .
H H22B 0.6594 0.9978 -0.0291 0.166 Uiso calc R 1 . .
H H22C 0.6531 1.1691 -0.0272 0.166 Uiso calc R 1 . .
C C23 0.70397(16) 1.0838(4) 0.0931(2) 0.0697(9) Uani d . 1 . .
C C24 0.7495(2) 1.1948(4) 0.1163(2) 0.0810(10) Uani d . 1 . .
H H24 0.7488 1.2680 0.0758 0.097 Uiso calc R 1 . .
C C25 0.79710(17) 1.2016(3) 0.1990(2) 0.0677(9) Uani d . 1 . .
H H25 0.8274 1.2782 0.2130 0.081 Uiso calc R 1 . .
C C26 0.79855(13) 1.0927(3) 0.25972(17) 0.0463(6) Uani d . 1 . .
C C27 0.75373(14) 0.9786(3) 0.2358(2) 0.0578(8) Uani d . 1 . .
H H27 0.7550 0.9034 0.2754 0.069 Uiso calc R 1 . .
C C28 0.70697(16) 0.9750(4) 0.1536(2) 0.0696(9) Uani d . 1 . .
H H28 0.6770 0.8976 0.1390 0.084 Uiso calc R 1 . .
O O4 0.80990(10) 1.1404(2) 0.42143(12) 0.0616(5) Uani d . 1 . .
O O5 0.88266(10) 0.9593(2) 0.39154(13) 0.0638(6) Uani d . 1 . .
O O6 0.89983(10) 1.2172(2) 0.37058(15) 0.0765(7) Uani d . 1 . .
S S1 0.85259(3) 1.10295(7) 0.36806(5) 0.0480(2) Uani d . 1 . .

loop_
_atom_site_aniso_label
_atom_site_aniso_U_11
_atom_site_aniso_U_22
_atom_site_aniso_U_33
_atom_site_aniso_U_12
_atom_site_aniso_U_13
_atom_site_aniso_U_23
C1 0.0416(17) 0.100(3) 0.080(2) -0.0034(17) -0.0012(17) 0.030(2)
C2 0.0490(17) 0.0658(19) 0.065(2) -0.0005(15) 0.0016(16) 0.0089(16)
C3 0.0436(16) 0.0672(19) 0.0579(19) 0.0026(14) 0.0098(14) 0.0018(15)
C4 0.0384(15) 0.0726(19) 0.0537(18) 0.0024(14) 0.0086(14) 0.0053(15)
C5 0.0440(18) 0.133(3) 0.061(2) 0.0031(19) 0.0099(16) 0.007(2)
C6 0.047(2) 0.152(4) 0.084(3) 0.002(2) 0.0225(19) 0.034(3)
C7 0.0442(16) 0.0629(18) 0.0502(17) -0.0037(13) 0.0102(14) 0.0022(14)
C8 0.0450(15) 0.0449(15) 0.0397(15) -0.0041(12) 0.0080(12) -0.0031(11)
C9 0.0501(16) 0.0474(15) 0.0475(16) -0.0078(12) 0.0060(14) 0.0030(12)
C10 0.0485(17) 0.0505(16) 0.0627(19) -0.0126(13) 0.0083(15) -0.0061(14)
C11 0.0492(16) 0.0441(15) 0.0469(16) 0.0035(13) -0.0013(13) -0.0112(13)
C12 0.0612(18) 0.0533(16) 0.0425(16) 0.0048(14) 0.0136(14) 0.0015(12)
C13 0.0486(16) 0.0604(17) 0.0525(17) -0.0066(13) 0.0147(14) 0.0033(14)
C14 0.0476(15) 0.0392(14) 0.0451(15) 0.0013(12) 0.0068(13) -0.0053(11)
C15 0.0438(15) 0.0438(15) 0.0471(15) 0.0047(12) 0.0050(12) -0.0039(12)
C16 0.0486(16) 0.0401(14) 0.0515(16) 0.0050(12) 0.0114(14) -0.0020(12)
C17 0.0429(14) 0.0421(14) 0.0438(15) -0.0007(11) 0.0102(12) -0.0004(11)
C18 0.0467(16) 0.0421(15) 0.0527(17) 0.0079(12) 0.0045(13) -0.0041(12)
C19 0.0435(15) 0.0524(17) 0.0474(16) -0.0052(13) 0.0097(13) -0.0047(13)
C20 0.0559(19) 0.092(2) 0.062(2) 0.0036(17) -0.0087(16) 0.0044(18)
C21 0.075(3) 0.116(3) 0.076(3) -0.029(2) -0.002(2) -0.009(2)
N1 0.0427(14) 0.105(2) 0.0458(15) -0.0112(14) 0.0093(12) 0.0035(14)
N2 0.0448(14) 0.0699(16) 0.0417(14) -0.0095(12) 0.0080(11) 0.0082(12)
N3 0.0491(14) 0.0405(13) 0.0474(14) -0.0052(11) 0.0111(11) -0.0071(11)
N4 0.0496(14) 0.0554(16) 0.0625(16) -0.0069(13) -0.0029(12) 0.0012(13)
O1 0.0596(12) 0.0572(13) 0.0730(14) -0.0100(10) 0.0024(11) -0.0149(10)
O2 0.0606(12) 0.0448(11) 0.0587(12) 0.0112(9) -0.0113(10) -0.0151(9)
O3 0.0513(13) 0.131(2) 0.0696(15) -0.0071(13) 0.0141(11) 0.0310(15)
F1 0.115(2) 0.225(3) 0.0781(16) -0.051(2) 0.0237(15) -0.0510(18)
F2 0.215(3) 0.118(2) 0.154(3) -0.062(2) 0.019(2) -0.054(2)
F3 0.0958(18) 0.216(3) 0.0823(16) 0.0093(19) -0.0271(14) 0.0067(17)
Cl1 0.0531(6) 0.1863(13) 0.1294(10) -0.0378(7) -0.0036(6) 0.0463(9)
C22 0.095(3) 0.172(4) 0.054(2) 0.024(3) 0.008(2) 0.006(2)
C23 0.064(2) 0.091(3) 0.0521(19) 0.0181(19) 0.0159(16) 0.0011(18)
C24 0.105(3) 0.083(3) 0.055(2) 0.016(2) 0.025(2) 0.0279(18)
C25 0.083(2) 0.0588(19) 0.061(2) -0.0078(16) 0.0229(18) 0.0140(15)
C26 0.0452(15) 0.0449(15) 0.0524(16) 0.0043(12) 0.0205(13) 0.0082(12)
C27 0.0514(17) 0.0560(17) 0.0615(19) 0.0003(14) 0.0110(15) 0.0123(14)
C28 0.0573(19) 0.075(2) 0.069(2) -0.0044(16) 0.0097(17) -0.0028(18)
O4 0.0634(12) 0.0690(13) 0.0526(12) 0.0064(10) 0.0184(10) 0.0054(10)
O5 0.0626(13) 0.0510(11) 0.0699(13) 0.0104(10) 0.0090(11) 0.0156(10)
O6 0.0659(14) 0.0670(14) 0.0886(16) -0.0246(11) 0.0124(12) 0.0171(12)
S1 0.0435(4) 0.0418(4) 0.0559(4) -0.0024(3) 0.0116(3) 0.0103(3)

loop_
_atom_type_symbol
_atom_type_description
_atom_type_scat_dispersion_real
_atom_type_scat_dispersion_imag
_atom_type_scat_source
C C 0.0033 0.0016 'International Tables Vol C Tables 4.2.6.8 and 6.1.1.4'
H H 0.0000 0.0000 'International Tables Vol C Tables 4.2.6.8 and 6.1.1.4'
N N 0.0061 0.0033 'International Tables Vol C Tables 4.2.6.8 and 6.1.1.4'
O O 0.0106 0.0060 'International Tables Vol C Tables 4.2.6.8 and 6.1.1.4'
F F 0.0171 0.0103 'International Tables Vol C Tables 4.2.6.8 and 6.1.1.4'
Cl Cl 0.1484 0.1585 'International Tables Vol C Tables 4.2.6.8 and 6.1.1.4'

loop_
_geom_angle_atom_site_label_1
_geom_angle_atom_site_label_2
_geom_angle_atom_site_label_3
_geom_angle_site_symmetry_1
_geom_angle_site_symmetry_3
_geom_angle
_geom_angle_publ_flag
C6 C1 C2 . . 120.6(3) ?
C6 C1 Cl1 . . 117.6(3) ?
C2 C1 Cl1 . . 121.9(3) ?
C1 C2 C3 . . 118.0(3) ?
C1 C2 C21 . . 122.7(3) ?
C3 C2 C21 . . 119.3(3) ?
C4 C3 C2 . . 122.3(3) ?
C4 C3 H3 . . 118.8 ?
C2 C3 H3 . . 118.8 ?
C5 C4 C3 . . 119.2(3) ?
C5 C4 N1 . . 122.3(3) ?
C3 C4 N1 . . 118.6(3) ?
C4 C5 C6 . . 119.0(3) ?
C4 C5 H5 . . 120.5 ?
C6 C5 H5 . . 120.5 ?
C1 C6 C5 . . 121.0(3) ?
C1 C6 H6 . . 119.5 ?
C5 C6 H6 . . 119.5 ?
O3 C7 N2 . . 123.7(3) ?
O3 C7 N1 . . 123.1(3) ?
N2 C7 N1 . . 113.2(3) ?
C9 C8 C13 . . 118.9(2) ?
C9 C8 N2 . . 117.7(2) ?
C13 C8 N2 . . 123.3(2) ?
C8 C9 C10 . . 121.0(3) ?
C8 C9 H9 . . 119.5 ?
C10 C9 H9 . . 119.5 ?
C11 C10 C9 . . 118.8(3) ?
C11 C10 H10 . . 120.6 ?
C9 C10 H10 . . 120.6 ?
C12 C11 C10 . . 121.3(3) ?
C12 C11 O2 . . 118.9(3) ?
C10 C11 O2 . . 119.8(3) ?
C11 C12 C13 . . 120.1(3) ?
C11 C12 H12 . . 120.0 ?
C13 C12 H12 . . 120.0 ?
C12 C13 C8 . . 119.9(3) ?
C12 C13 H13 . . 120.0 ?
C8 C13 H13 . . 120.0 ?
O2 C14 C15 . . 123.6(2) ?
O2 C14 C18 . . 116.5(2) ?
C15 C14 C18 . . 120.0(2) ?
C16 C15 C14 . . 118.2(2) ?
C16 C15 H15 . . 120.9 ?
C14 C15 H15 . . 120.9 ?
N3 C16 C15 . . 121.0(2) ?
N3 C16 H16 . . 119.5 ?
C15 C16 H16 . . 119.5 ?
N3 C17 C18 . . 118.9(2) ?
N3 C17 C19 . . 113.0(2) ?
C18 C17 C19 . . 128.1(2) ?
C17 C18 C14 . . 119.5(2) ?
C17 C18 H18 . . 120.2 ?
C14 C18 H18 . . 120.2 ?
O1 C19 N4 . . 125.4(3) ?
O1 C19 C17 . . 118.0(2) ?
N4 C19 C17 . . 116.6(2) ?
N4 C20 H20A . . 109.5 ?
N4 C20 H20B . . 109.5 ?
H20A C20 H20B . . 109.5 ?
N4 C20 H20C . . 109.5 ?
H20A C20 H20C . . 109.5 ?
H20B C20 H20C . . 109.5 ?
F2 C21 F1 . . 106.6(4) ?
F2 C21 F3 . . 107.0(3) ?
F1 C21 F3 . . 105.4(4) ?
F2 C21 C2 . . 113.5(4) ?
F1 C21 C2 . . 112.5(3) ?
F3 C21 C2 . . 111.3(4) ?
C7 N1 C4 . . 124.7(3) ?
C7 N1 H1N . . 117(2) ?
C4 N1 H1N . . 115(2) ?
C7 N2 C8 . . 127.8(2) ?
C7 N2 H2N . . 116(2) ?
C8 N2 H2N . . 116(2) ?
C16 N3 C17 . . 122.4(2) ?
C16 N3 H3N . . 122(2) ?
C17 N3 H3N . . 116(2) ?
C19 N4 C20 . . 121.6(3) ?
C19 N4 H4N . . 125(2) ?
C20 N4 H4N . . 112(2) ?
C14 O2 C11 . . 117.23(19) ?
C23 C22 H22A . . 109.5 ?
C23 C22 H22B . . 109.5 ?
H22A C22 H22B . . 109.5 ?
C23 C22 H22C . . 109.5 ?
H22A C22 H22C . . 109.5 ?
H22B C22 H22C . . 109.5 ?
C24 C23 C28 . . 117.8(3) ?
C24 C23 C22 . . 121.6(3) ?
C28 C23 C22 . . 120.6(4) ?
C23 C24 C25 . . 122.2(3) ?
C23 C24 H24 . . 118.9 ?
C25 C24 H24 . . 118.9 ?
C26 C25 C24 . . 119.2(3) ?
C26 C25 H25 . . 120.4 ?
C24 C25 H25 . . 120.4 ?
C27 C26 C25 . . 118.7(3) ?
C27 C26 S1 . . 119.7(2) ?
C25 C26 S1 . . 121.5(2) ?
C26 C27 C28 . . 120.7(3) ?
C26 C27 H27 . . 119.6 ?
C28 C27 H27 . . 119.6 ?
C23 C28 C27 . . 121.2(3) ?
C23 C28 H28 . . 119.4 ?
C27 C28 H28 . . 119.4 ?
O6 S1 O5 . . 113.41(13) ?
O6 S1 O4 . . 111.63(13) ?
O5 S1 O4 . . 111.04(12) ?
O6 S1 C26 . . 107.49(12) ?
O5 S1 C26 . . 107.88(12) ?
O4 S1 C26 . . 104.89(12) ?

loop_
_geom_bond_atom_site_label_1
_geom_bond_atom_site_label_2
_geom_bond_site_symmetry_2
_geom_bond_distance
_geom_bond_publ_flag
C1 C6 . 1.375(5) ?
C1 C2 . 1.377(5) ?
C1 Cl1 . 1.750(3) ?
C2 C3 . 1.388(4) ?
C2 C21 . 1.504(5) ?
C3 C4 . 1.383(4) ?
C3 H3 . 0.9300 ?
C4 C5 . 1.376(4) ?
C4 N1 . 1.416(4) ?
C5 C6 . 1.400(5) ?
C5 H5 . 0.9300 ?
C6 H6 . 0.9300 ?
C7 O3 . 1.222(3) ?
C7 N2 . 1.366(4) ?
C7 N1 . 1.369(4) ?
C8 C9 . 1.388(4) ?
C8 C13 . 1.396(4) ?
C8 N2 . 1.409(3) ?
C9 C10 . 1.389(4) ?
C9 H9 . 0.9300 ?
C10 C11 . 1.380(4) ?
C10 H10 . 0.9300 ?
C11 C12 . 1.368(4) ?
C11 O2 . 1.423(3) ?
C12 C13 . 1.386(4) ?
C12 H12 . 0.9300 ?
C13 H13 . 0.9300 ?
C14 O2 . 1.356(3) ?
C14 C15 . 1.390(3) ?
C14 C18 . 1.397(3) ?
C15 C16 . 1.367(3) ?
C15 H15 . 0.9300 ?
C16 N3 . 1.335(3) ?
C16 H16 . 0.9300 ?
C17 N3 . 1.355(3) ?
C17 C18 . 1.369(3) ?
C17 C19 . 1.513(4) ?
C18 H18 . 0.9300 ?
C19 O1 . 1.225(3) ?
C19 N4 . 1.320(4) ?
C20 N4 . 1.465(4) ?
C20 H20A . 0.9600 ?
C20 H20B . 0.9600 ?
C20 H20C . 0.9600 ?
C21 F2 . 1.304(5) ?
C21 F1 . 1.318(4) ?
C21 F3 . 1.338(5) ?
N1 H1N . 0.838(17) ?
N2 H2N . 0.834(17) ?
N3 H3N . 0.83(3) ?
N4 H4N . 0.845(18) ?
C22 C23 . 1.521(5) ?
C22 H22A . 0.9600 ?
C22 H22B . 0.9600 ?
C22 H22C . 0.9600 ?
C23 C24 . 1.370(5) ?
C23 C28 . 1.377(5) ?
C24 C25 . 1.399(5) ?
C24 H24 . 0.9300 ?
C25 C26 . 1.386(4) ?
C25 H25 . 0.9300 ?
C26 C27 . 1.382(4) ?
C26 S1 . 1.766(3) ?
C27 C28 . 1.385(4) ?
C27 H27 . 0.9300 ?
C28 H28 . 0.9300 ?
O4 S1 . 1.471(2) ?
O5 S1 . 1.4551(19) ?
O6 S1 . 1.439(2) ?

loop_
_geom_hbond_atom_site_label_D
_geom_hbond_atom_site_label_H
_geom_hbond_atom_site_label_A
_geom_hbond_site_symmetry_A
_geom_hbond_distance_DH
_geom_hbond_distance_HA
_geom_hbond_distance_DA
_geom_hbond_angle_DHA
N1 H1N O4 . 0.838(17) 2.56(2) 3.234(3) 138(2)
N2 H2N O4 . 0.834(17) 2.068(18) 2.886(3) 167(3)
N3 H3N O1 . 0.83(3) 2.28(3) 2.660(3) 109(2)
N3 H3N O5 2_756 0.83(3) 2.03(3) 2.760(3) 147(3)
N4 H4N O4 2_746 0.845(18) 2.186(19) 3.021(3) 170(3)

loop_
_geom_torsion_atom_site_label_1
_geom_torsion_atom_site_label_2
_geom_torsion_atom_site_label_3
_geom_torsion_atom_site_label_4
_geom_torsion_site_symmetry_1
_geom_torsion_site_symmetry_2
_geom_torsion_site_symmetry_3
_geom_torsion_site_symmetry_4
_geom_torsion
_geom_torsion_publ_flag
C6 C1 C2 C3 . . . . 1.3(5) ?
Cl1 C1 C2 C3 . . . . -177.6(2) ?
C6 C1 C2 C21 . . . . 179.8(4) ?
Cl1 C1 C2 C21 . . . . 0.9(5) ?
C1 C2 C3 C4 . . . . -0.6(5) ?
C21 C2 C3 C4 . . . . -179.1(3) ?
C2 C3 C4 C5 . . . . -1.3(5) ?
C2 C3 C4 N1 . . . . 179.4(3) ?
C3 C4 C5 C6 . . . . 2.4(5) ?
N1 C4 C5 C6 . . . . -178.3(3) ?
C2 C1 C6 C5 . . . . -0.2(6) ?
Cl1 C1 C6 C5 . . . . 178.8(3) ?
C4 C5 C6 C1 . . . . -1.8(6) ?
C13 C8 C9 C10 . . . . -0.1(4) ?
N2 C8 C9 C10 . . . . -177.4(3) ?
C8 C9 C10 C11 . . . . -1.5(4) ?
C9 C10 C11 C12 . . . . 2.4(4) ?
C9 C10 C11 O2 . . . . -179.7(2) ?
C10 C11 C12 C13 . . . . -1.6(4) ?
O2 C11 C12 C13 . . . . -179.5(2) ?
C11 C12 C13 C8 . . . . -0.1(4) ?
C9 C8 C13 C12 . . . . 0.9(4) ?
N2 C8 C13 C12 . . . . 178.1(2) ?
O2 C14 C15 C16 . . . . -178.2(3) ?
C18 C14 C15 C16 . . . . 2.4(4) ?
C14 C15 C16 N3 . . . . 0.5(4) ?
N3 C17 C18 C14 . . . . 0.3(4) ?
C19 C17 C18 C14 . . . . -178.7(3) ?
O2 C14 C18 C17 . . . . 177.7(2) ?
C15 C14 C18 C17 . . . . -2.8(4) ?
N3 C17 C19 O1 . . . . -22.1(4) ?
C18 C17 C19 O1 . . . . 157.0(3) ?
N3 C17 C19 N4 . . . . 157.7(2) ?
C18 C17 C19 N4 . . . . -23.1(4) ?
C1 C2 C21 F2 . . . . -61.9(5) ?
C3 C2 C21 F2 . . . . 116.6(4) ?
C1 C2 C21 F1 . . . . 176.9(4) ?
C3 C2 C21 F1 . . . . -4.6(5) ?
C1 C2 C21 F3 . . . . 58.9(5) ?
C3 C2 C21 F3 . . . . -122.6(4) ?
O3 C7 N1 C4 . . . . -15.8(5) ?
N2 C7 N1 C4 . . . . 167.3(3) ?
C5 C4 N1 C7 . . . . 37.7(5) ?
C3 C4 N1 C7 . . . . -143.0(3) ?
O3 C7 N2 C8 . . . . 7.8(5) ?
C9 C8 N2 C7 . . . . -169.5(3) ?
C13 C8 N2 C7 . . . . 13.3(4) ?
C15 C16 N3 C17 . . . . -3.2(4) ?
C18 C17 N3 C16 . . . . 2.7(4) ?
C19 C17 N3 C16 . . . . -178.1(2) ?
O1 C19 N4 C20 . . . . 3.0(5) ?
C17 C19 N4 C20 . . . . -176.8(3) ?
C15 C14 O2 C11 . . . . 7.6(4) ?
C18 C14 O2 C11 . . . . -173.0(2) ?
C12 C11 O2 C14 . . . . -107.6(3) ?
C10 C11 O2 C14 . . . . 74.4(3) ?
C28 C23 C24 C25 . . . . -1.3(5) ?
C22 C23 C24 C25 . . . . 178.4(3) ?
C23 C24 C25 C26 . . . . 0.0(5) ?
C24 C25 C26 C27 . . . . 1.5(4) ?
C24 C25 C26 S1 . . . . -174.5(2) ?
C25 C26 C27 C28 . . . . -1.8(4) ?
S1 C26 C27 C28 . . . . 174.3(2) ?
C24 C23 C28 C27 . . . . 1.1(5) ?
C22 C23 C28 C27 . . . . -178.7(3) ?
C26 C27 C28 C23 . . . . 0.5(5) ?
C27 C26 S1 O6 . . . . 171.2(2) ?
C25 C26 S1 O6 . . . . -12.8(3) ?
C27 C26 S1 O5 . . . . 48.5(2) ?
C25 C26 S1 O5 . . . . -135.4(2) ?
C27 C26 S1 O4 . . . . -69.9(2) ?
C25 C26 S1 O4 . . . . 106.1(2) ?

loop_
_cod_related_entry_id
_cod_related_entry_database
_cod_related_entry_code
1 ChemSpider 359744
